data_4508722
loop_
_publ_author_name
'Manoj, K.'
'Gonnade, Rajesh G.'
'Bhadbhade, Mohan M.'
'Shashidhar, Mysore S.'

_publ_section_title
;
 Subtle Crossover from C&#x2212;H&#x00B7;&#x00B7;&#x00B7;O to
 SO&#x00B7;&#x00B7;&#x00B7;CO Short Contacts in the Association of
 Diastereomers of
 2,4(6)-Di-O-benzoyl-6(4)-O-[(1S)-10-camphorsulfonyl]-myo-inositol
 1,3,5-Orthoformate upon Formation of Pseudopolymorphs
;
_journal_issue 6
_journal_name_full 'Crystal Growth &amp; Design'
_journal_page_first 1485
_journal_paper_doi 10.1021/cg060127l
_journal_volume 6
_journal_year 2006
_chemical_absolute_configuration syn
_chemical_formula_moiety 'C31 H32 O11 S'
_chemical_formula_sum 'C31 H32 O11 S'
_chemical_formula_weight 612.63
_chemical_name_systematic
;
 6(4)-O-CAMPHORSULFONYL 2,4(6)DIBENZOYL MYO-INOSITOL 1,3,5 ORTHOFORMATE
;
_space_group_IT_number 4
_symmetry_cell_setting monoclinic
_symmetry_space_group_name_Hall 'P 2yb'
_symmetry_space_group_name_H-M 'P 1 21 1'
_atom_sites_solution_hydrogens geom
_atom_sites_solution_primary direct
_atom_sites_solution_secondary difmap
_audit_creation_method SHELXL-97
_cell_angle_alpha 90.00
_cell_angle_beta 92.529(4)
_cell_angle_gamma 90.00
_cell_formula_units_Z 4
_cell_length_a 14.115(3)
_cell_length_b 11.592(3)
_cell_length_c 17.743(4)
_cell_measurement_reflns_used 9437
_cell_measurement_temperature 133(2)
_cell_measurement_theta_max 27.91
_cell_measurement_theta_min 2.272
_cell_volume 2900.3(12)
_computing_cell_refinement 'BRUKER SAINT'
_computing_data_collection 'BRUKER SMART'
_computing_data_reduction 'BRUKER SAINT'
_computing_molecular_graphics 'SHELXTL, ORTEP3,MERCURY1.2.1'
_computing_publication_material 'SHELXTL, PLATON, PARST'
_computing_structure_refinement 'SHELXL-97 (Sheldrick, 1997)'
_computing_structure_solution 'SHELXS-97 (Sheldrick, 1990)'
_diffrn_ambient_temperature 133(2)
_diffrn_measured_fraction_theta_full 0.994
_diffrn_measured_fraction_theta_max 0.994
_diffrn_measurement_device 'BRUKER SMART APEX'
_diffrn_measurement_device_type 'CCD Area Detector'
_diffrn_measurement_method 'Omega and phi Scan'
_diffrn_radiation_monochromator graphite
_diffrn_radiation_source 'fine-focus sealed tube'
_diffrn_radiation_type MoK\a
_diffrn_radiation_wavelength 0.71073
_diffrn_reflns_av_R_equivalents 0.0263
_diffrn_reflns_av_sigmaI/netI 0.0371
_diffrn_reflns_limit_h_max 17
_diffrn_reflns_limit_h_min -17
_diffrn_reflns_limit_k_max 14
_diffrn_reflns_limit_k_min -14
_diffrn_reflns_limit_l_max 21
_diffrn_reflns_limit_l_min -21
_diffrn_reflns_number 22352
_diffrn_reflns_theta_full 26.00
_diffrn_reflns_theta_max 26.00
_diffrn_reflns_theta_min 1.44
_exptl_absorpt_coefficient_mu 0.175
_exptl_absorpt_correction_T_max 0.9626
_exptl_absorpt_correction_T_min 0.9070
_exptl_absorpt_correction_type multi-scan
_exptl_absorpt_process_details 'BRUKER SADABS'
_exptl_crystal_colour COLOURLESS
_exptl_crystal_density_diffrn 1.403
_exptl_crystal_density_method 'not measured'
_exptl_crystal_description PLATE
_exptl_crystal_F_000 1288
_exptl_crystal_size_max 0.57
_exptl_crystal_size_mid 0.40
_exptl_crystal_size_min 0.22
_refine_diff_density_max 0.366
_refine_diff_density_min -0.230
_refine_diff_density_rms 0.051
_refine_ls_abs_structure_details 'Flack H D (1983), Acta Cryst. A39, 876-881'
_refine_ls_abs_structure_Flack -0.05(6)
_refine_ls_extinction_method none
_refine_ls_goodness_of_fit_ref 1.024
_refine_ls_hydrogen_treatment RIDING
_refine_ls_matrix_type full
_refine_ls_number_parameters 779
_refine_ls_number_reflns 11213
_refine_ls_number_restraints 1
_refine_ls_restrained_S_all 1.024
_refine_ls_R_factor_all 0.0532
_refine_ls_R_factor_gt 0.0484
_refine_ls_shift/su_max 0.000
_refine_ls_shift/su_mean 0.000
_refine_ls_structure_factor_coef Fsqd
_refine_ls_weighting_details 'calc w=1/[\s^2^(Fo^2^)+(0.0897P)^2^+0.3690P] where P=(Fo^2^+2Fc^2^)/3'
_refine_ls_weighting_scheme calc
_refine_ls_wR_factor_gt 0.1230
_refine_ls_wR_factor_ref 0.1269
_reflns_number_gt 10237
_reflns_number_total 11213
_reflns_threshold_expression >2sigma(I)
_cod_data_source_file cg060127lsup1.cif
_cod_data_source_block 1
_cod_depositor_comments
;
The following automatic conversions were performed:

'_chemical_absolute_configuration' value 'SYN' changed to 'syn'
according to /home/saulius/struct/CIF-dictionaries/cif_core.dic
dictionary named 'cif_core.dic' version 2.4.2 from
2011-04-26.

'_symmetry_cell_setting' value 'MONOCLINIC' changed to
'monoclinic' according to
/home/saulius/struct/CIF-dictionaries/cif_core.dic dictionary named
'cif_core.dic' version 2.4.2 from 2011-04-26.

Automatic conversion script
Id: cif_fix_values 1891 2012-01-12 08:04:46Z andrius 
;
_cod_original_cell_volume 2900.2(11)
_cod_original_sg_symbol_H-M P2(1)
_cod_database_code 4508722

loop_
_symmetry_equiv_pos_as_xyz
'x, y, z'
'-x, y+1/2, -z'

loop_
_atom_site_label
_atom_site_type_symbol
_atom_site_fract_x
_atom_site_fract_y
_atom_site_fract_z
_atom_site_U_iso_or_equiv
_atom_site_adp_type
_atom_site_occupancy
_atom_site_symmetry_multiplicity
_atom_site_calc_flag
_atom_site_refinement_flags
S1' S -0.07775(5) 0.69214(6) 0.39200(3) 0.03018(15) Uani 1 1 d .
O9' O -0.17264(14) 0.7228(2) 0.40720(11) 0.0444(5) Uani 1 1 d .
C7' C -0.13578(18) 1.0596(2) 0.21399(16) 0.0303(6) Uani 1 1 d .
C7 C 0.64085(19) 0.3793(2) 0.27857(18) 0.0359(6) Uani 1 1 d .
C3 C 0.51374(17) 0.4774(2) 0.21979(14) 0.0264(5) Uani 1 1 d .
S1 S 0.56215(6) 0.76201(7) 0.11781(4) 0.04075(19) Uani 1 1 d .
O1 O 0.61303(13) 0.40919(16) 0.35077(11) 0.0328(4) Uani 1 1 d .
O2 O 0.41521(11) 0.43907(16) 0.32566(10) 0.0260(4) Uani 1 1 d .
O3 O 0.56174(13) 0.36864(16) 0.22835(11) 0.0329(4) Uani 1 1 d .
O4 O 0.53298(13) 0.67030(17) 0.17903(9) 0.0302(4) Uani 1 1 d .
O5 O 0.70689(13) 0.45720(16) 0.25152(12) 0.0374(5) Uani 1 1 d .
O6 O 0.60981(12) 0.72361(14) 0.32127(9) 0.0240(4) Uani 1 1 d .
O7 O 0.30322(13) 0.50545(18) 0.24265(11) 0.0371(5) Uani 1 1 d .
O8 O 0.60047(14) 0.72549(16) 0.44730(9) 0.0331(4) Uani 1 1 d .
O9 O 0.65879(16) 0.7432(3) 0.10242(12) 0.0604(7) Uani 1 1 d .
O10 O 0.5325(2) 0.86989(19) 0.14597(13) 0.0643(8) Uani 1 1 d .
O11 O 0.43624(14) 0.49388(17) 0.05245(10) 0.0367(4) Uani 1 1 d .
C1 C 0.56692(18) 0.5205(2) 0.35014(14) 0.0256(5) Uani 1 1 d .
H1 H 0.5473 0.5398 0.4009 0.031 Uiso 1 1 calc R
C2 C 0.48134(17) 0.5185(2) 0.29561(13) 0.0234(5) Uani 1 1 d .
H2 H 0.4532 0.5955 0.2910 0.028 Uiso 1 1 calc R
H3 H 0.4589 0.4692 0.1843 0.028 Uiso 1 1 d R
C4 C 0.58405(18) 0.5630(2) 0.18880(14) 0.0283(6) Uani 1 1 d .
H4 H 0.6055 0.5360 0.1401 0.034 Uiso 1 1 calc R
C5 C 0.66848(18) 0.5719(2) 0.24567(15) 0.0282(5) Uani 1 1 d .
H5 H 0.7160 0.6252 0.2271 0.034 Uiso 1 1 calc R
C6 C 0.64210(17) 0.6061(2) 0.32549(14) 0.0249(5) Uani 1 1 d .
H6 H 0.6983 0.6010 0.3598 0.030 Uiso 1 1 calc R
H7 H 0.6716 0.3036 0.2822 0.030 Uiso 1 1 d R
C8 C 0.32669(18) 0.4403(2) 0.29225(14) 0.0274(5) Uani 1 1 d .
C9 C 0.26609(17) 0.3499(2) 0.32497(14) 0.0268(5) Uani 1 1 d .
C10 C 0.18030(19) 0.3245(2) 0.28750(17) 0.0332(6) Uani 1 1 d .
H10 H 0.1604 0.3664 0.2450 0.040 Uiso 1 1 calc R
C11 C 0.12471(19) 0.2365(3) 0.31380(17) 0.0359(6) Uani 1 1 d .
H11 H 0.0675 0.2185 0.2885 0.043 Uiso 1 1 calc R
C12 C 0.15359(19) 0.1751(2) 0.37733(15) 0.0329(6) Uani 1 1 d .
H12 H 0.1159 0.1157 0.3947 0.039 Uiso 1 1 calc R
C13 C 0.2381(2) 0.2015(3) 0.41507(14) 0.0344(6) Uani 1 1 d .
H13 H 0.2569 0.1605 0.4582 0.041 Uiso 1 1 calc R
C14 C 0.29522(18) 0.2886(2) 0.38931(14) 0.0310(6) Uani 1 1 d .
H14 H 0.3525 0.3060 0.4147 0.037 Uiso 1 1 calc R
C15 C 0.59550(16) 0.7754(2) 0.38803(13) 0.0255(5) Uani 1 1 d .
C16 C 0.57236(18) 0.8991(2) 0.37865(14) 0.0267(5) Uani 1 1 d .
C17 C 0.5320(2) 0.9575(3) 0.43748(16) 0.0390(7) Uani 1 1 d .
H17 H 0.5203 0.9186 0.4820 0.047 Uiso 1 1 calc R
C18 C 0.5093(2) 1.0722(3) 0.43055(18) 0.0462(8) Uani 1 1 d .
H18 H 0.4810 1.1102 0.4699 0.055 Uiso 1 1 calc R
C19 C 0.5283(2) 1.1318(3) 0.36525(17) 0.0378(6) Uani 1 1 d .
H19 H 0.5131 1.2096 0.3606 0.045 Uiso 1 1 calc R
C20 C 0.56988(19) 1.0746(2) 0.30738(16) 0.0320(6) Uani 1 1 d .
H20 H 0.5842 1.1147 0.2639 0.038 Uiso 1 1 calc R
C21 C 0.59066(18) 0.9585(2) 0.31286(14) 0.0278(5) Uani 1 1 d .
H21 H 0.6168 0.9201 0.2727 0.033 Uiso 1 1 calc R
C22 C 0.49188(19) 0.7286(2) 0.03569(13) 0.0315(6) Uani 1 1 d .
H22A H 0.4931 0.7949 0.0024 0.038 Uiso 1 1 calc R
H22B H 0.5223 0.6655 0.0103 0.038 Uiso 1 1 calc R
C23 C 0.38917(19) 0.6960(2) 0.04447(13) 0.0309(5) Uani 1 1 d .
C24 C 0.3344(2) 0.7403(3) 0.11285(16) 0.0416(7) Uani 1 1 d .
H24A H 0.3500 0.6949 0.1576 0.050 Uiso 1 1 calc R
H24B H 0.3491 0.8206 0.1233 0.050 Uiso 1 1 calc R
C25 C 0.2287(2) 0.7255(3) 0.08787(18) 0.0493(8) Uani 1 1 d .
H25A H 0.1959 0.6773 0.1230 0.059 Uiso 1 1 calc R
H25B H 0.1969 0.7996 0.0837 0.059 Uiso 1 1 calc R
C26 C 0.2334(2) 0.6671(3) 0.01064(17) 0.0434(7) Uani 1 1 d .
H26 H 0.1745 0.6713 -0.0206 0.052 Uiso 1 1 calc R
C27 C 0.2703(2) 0.5451(3) 0.02510(19) 0.0465(7) Uani 1 1 d .
H27A H 0.2395 0.5094 0.0670 0.056 Uiso 1 1 calc R
H27B H 0.2609 0.4970 -0.0194 0.056 Uiso 1 1 calc R
C28 C 0.3746(2) 0.5650(2) 0.04377(14) 0.0339(6) Uani 1 1 d .
C29 C 0.3196(2) 0.7285(3) -0.02347(16) 0.0402(7) Uani 1 1 d .
C30 C 0.3494(2) 0.6759(3) -0.09833(16) 0.0485(8) Uani 1 1 d .
H30A H 0.2997 0.6872 -0.1363 0.073 Uiso 1 1 calc R
H30B H 0.3608 0.5949 -0.0917 0.073 Uiso 1 1 calc R
H30C H 0.4062 0.7129 -0.1138 0.073 Uiso 1 1 calc R
C31 C 0.3078(3) 0.8572(3) -0.0343(2) 0.0542(9) Uani 1 1 d .
H31A H 0.2579 0.8717 -0.0717 0.081 Uiso 1 1 calc R
H31B H 0.3660 0.8896 -0.0508 0.081 Uiso 1 1 calc R
H31C H 0.2920 0.8921 0.0126 0.081 Uiso 1 1 calc R
O1' O -0.06021(12) 1.06660(15) 0.26763(10) 0.0289(4) Uani 1 1 d .
O2' O 0.08895(12) 0.98729(16) 0.17562(10) 0.0274(4) Uani 1 1 d .
O3' O -0.10484(13) 1.02656(15) 0.14372(10) 0.0295(4) Uani 1 1 d .
O4' O -0.11300(12) 0.71341(14) 0.17550(9) 0.0247(4) Uani 1 1 d .
O5' O -0.20710(12) 0.98613(15) 0.23847(11) 0.0310(4) Uani 1 1 d .
O6' O -0.04889(12) 0.76382(16) 0.31995(9) 0.0271(4) Uani 1 1 d .
O7' O 0.19774(13) 0.91551(18) 0.25949(11) 0.0371(5) Uani 1 1 d .
O8' O -0.10407(14) 0.70614(17) 0.04979(9) 0.0345(4) Uani 1 1 d .
O10' O -0.05499(17) 0.57660(17) 0.37511(11) 0.0468(6) Uani 1 1 d .
O11' O 0.04629(14) 0.53027(16) 0.53559(10) 0.0358(4) Uani 1 1 d .
C1' C -0.01610(17) 0.9554(2) 0.27902(14) 0.0255(5) Uani 1 1 d .
H1' H 0.0367 0.9612 0.3166 0.031 Uiso 1 1 calc R
C2' C 0.01927(17) 0.9112(2) 0.20460(13) 0.0234(5) Uani 1 1 d .
H2' H 0.0448 0.8329 0.2104 0.028 Uiso 1 1 calc R
C3' C -0.06332(18) 0.9133(2) 0.14667(14) 0.0246(5) Uani 1 1 d .
H3' H -0.0415 0.8917 0.0969 0.029 Uiso 1 1 calc R
C4' C -0.14222(17) 0.8317(2) 0.16963(14) 0.0243(5) Uani 1 1 d .
H4' H -0.1961 0.8379 0.1331 0.029 Uiso 1 1 calc R
C5' C -0.17293(17) 0.8695(2) 0.24686(14) 0.0260(5) Uani 1 1 d .
H5' H -0.2237 0.8192 0.2637 0.031 Uiso 1 1 calc R
C6' C -0.09207(17) 0.8749(2) 0.30713(13) 0.0247(5) Uani 1 1 d .
H6' H -0.1159 0.9046 0.3544 0.030 Uiso 1 1 calc R
H7' H -0.1633 1.1369 0.2085 0.030 Uiso 1 1 d R
C8' C 0.17701(17) 0.9820(2) 0.20923(14) 0.0267(5) Uani 1 1 d .
C9' C 0.24028(17) 1.0685(2) 0.17678(14) 0.0263(5) Uani 1 1 d .
C10' C 0.32565(19) 1.0938(3) 0.21528(16) 0.0352(6) Uani 1 1 d .
H10' H 0.3445 1.0525 0.2583 0.042 Uiso 1 1 calc R
C11' C 0.38212(19) 1.1807(3) 0.18902(17) 0.0384(6) Uani 1 1 d .
H11' H 0.4384 1.1995 0.2154 0.046 Uiso 1 1 calc R
C12' C 0.3560(2) 1.2400(2) 0.12412(16) 0.0355(6) Uani 1 1 d .
H12' H 0.3950 1.2977 0.1064 0.043 Uiso 1 1 calc R
C13' C 0.2724(2) 1.2141(3) 0.08560(16) 0.0384(7) Uani 1 1 d .
H13' H 0.2550 1.2539 0.0416 0.046 Uiso 1 1 calc R
C14' C 0.21404(19) 1.1294(3) 0.11173(15) 0.0331(6) Uani 1 1 d .
H14' H 0.1570 1.1128 0.0858 0.040 Uiso 1 1 calc R
C15' C -0.09780(17) 0.6584(2) 0.10990(14) 0.0259(5) Uani 1 1 d .
C16' C -0.07160(18) 0.5364(2) 0.12244(14) 0.0273(5) Uani 1 1 d .
C17' C -0.08180(18) 0.4817(2) 0.19065(14) 0.0283(5) Uani 1 1 d .
H17' H -0.1050 0.5223 0.2311 0.034 Uiso 1 1 calc R
C18' C -0.0576(2) 0.3665(2) 0.19893(16) 0.0332(6) Uani 1 1 d .
H18' H -0.0651 0.3296 0.2448 0.040 Uiso 1 1 calc R
C19' C -0.0224(2) 0.3066(3) 0.13948(17) 0.0385(7) Uani 1 1 d .
H19' H -0.0057 0.2294 0.1453 0.046 Uiso 1 1 calc R
C20' C -0.0119(3) 0.3604(3) 0.07167(18) 0.0495(8) Uani 1 1 d .
H20' H 0.0121 0.3194 0.0317 0.059 Uiso 1 1 calc R
C21' C -0.0365(3) 0.4746(3) 0.06206(17) 0.0449(8) Uani 1 1 d .
H21' H -0.0298 0.5103 0.0157 0.054 Uiso 1 1 calc R
C22' C -0.00193(17) 0.7489(2) 0.46509(13) 0.0256(5) Uani 1 1 d .
H22C H 0.0009 0.8319 0.4587 0.031 Uiso 1 1 calc R
H22D H -0.0308 0.7341 0.5128 0.031 Uiso 1 1 calc R
C23' C 0.09861(18) 0.7035(2) 0.47078(14) 0.0273(5) Uani 1 1 d .
C24' C 0.1523(2) 0.6808(3) 0.39678(15) 0.0369(6) Uani 1 1 d .
H24C H 0.1347 0.6069 0.3748 0.044 Uiso 1 1 calc R
H24D H 0.1392 0.7411 0.3598 0.044 Uiso 1 1 calc R
C25' C 0.2578(2) 0.6818(3) 0.42424(19) 0.0488(8) Uani 1 1 d .
H25C H 0.2888 0.6102 0.4114 0.059 Uiso 1 1 calc R
H25D H 0.2913 0.7457 0.4022 0.059 Uiso 1 1 calc R
C26' C 0.25423(19) 0.6958(3) 0.50945(17) 0.0400(6) Uani 1 1 d .
H26' H 0.3141 0.7205 0.5344 0.048 Uiso 1 1 calc R
C27' C 0.2141(2) 0.5825(3) 0.54008(19) 0.0418(7) Uani 1 1 d .
H27C H 0.2425 0.5158 0.5170 0.050 Uiso 1 1 calc R
H27D H 0.2237 0.5775 0.5944 0.050 Uiso 1 1 calc R
C28' C 0.1093(2) 0.5931(2) 0.51693(14) 0.0316(6) Uani 1 1 d .
C29' C 0.17097(18) 0.7814(2) 0.51719(14) 0.0297(5) Uani 1 1 d .
C30' C 0.1412(2) 0.8007(3) 0.59791(15) 0.0364(6) Uani 1 1 d .
H30D H 0.1896 0.8436 0.6254 0.055 Uiso 1 1 calc R
H30E H 0.1325 0.7275 0.6220 0.055 Uiso 1 1 calc R
H30F H 0.0828 0.8432 0.5971 0.055 Uiso 1 1 calc R
C31' C 0.1878(2) 0.8987(2) 0.48240(17) 0.0382(6) Uani 1 1 d .
H31D H 0.1330 0.9465 0.4881 0.057 Uiso 1 1 calc R
H31E H 0.1990 0.8896 0.4298 0.057 Uiso 1 1 calc R
H31F H 0.2420 0.9342 0.5073 0.057 Uiso 1 1 calc R

loop_
_atom_site_aniso_label
_atom_site_aniso_U_11
_atom_site_aniso_U_22
_atom_site_aniso_U_33
_atom_site_aniso_U_23
_atom_site_aniso_U_13
_atom_site_aniso_U_12
S1' 0.0392(4) 0.0310(3) 0.0199(3) 0.0046(2) -0.0038(2) -0.0154(3)
O9' 0.0346(10) 0.0693(15) 0.0289(10) 0.0119(10) -0.0018(8) -0.0216(10)
C7' 0.0264(13) 0.0216(12) 0.0428(15) 0.0014(11) -0.0008(11) -0.0015(10)
C7 0.0304(14) 0.0263(13) 0.0510(17) -0.0049(12) 0.0022(12) -0.0001(11)
C3 0.0263(13) 0.0283(13) 0.0246(12) -0.0028(10) 0.0000(10) -0.0072(10)
S1 0.0537(4) 0.0436(4) 0.0242(3) 0.0063(3) -0.0073(3) -0.0285(3)
O1 0.0334(10) 0.0250(9) 0.0393(11) 0.0029(8) -0.0059(8) -0.0015(8)
O2 0.0210(8) 0.0294(9) 0.0275(9) 0.0031(7) 0.0007(7) -0.0072(7)
O3 0.0315(10) 0.0270(10) 0.0406(11) -0.0104(8) 0.0038(8) -0.0058(8)
O4 0.0342(9) 0.0369(10) 0.0194(8) 0.0041(7) -0.0003(7) -0.0069(8)
O5 0.0248(10) 0.0299(10) 0.0580(13) -0.0097(9) 0.0081(9) -0.0007(8)
O6 0.0296(9) 0.0217(8) 0.0207(8) -0.0012(6) 0.0008(7) -0.0034(7)
O7 0.0287(10) 0.0387(11) 0.0434(11) 0.0155(9) -0.0034(8) -0.0080(8)
O8 0.0447(11) 0.0333(10) 0.0214(9) 0.0012(7) 0.0031(7) -0.0042(8)
O9 0.0451(13) 0.096(2) 0.0389(12) 0.0176(12) -0.0086(9) -0.0418(13)
O10 0.121(2) 0.0336(12) 0.0361(12) 0.0022(9) -0.0158(13) -0.0298(14)
O11 0.0489(12) 0.0317(10) 0.0296(10) 0.0015(8) 0.0030(8) -0.0027(9)
C1 0.0276(13) 0.0242(13) 0.0248(12) 0.0003(10) -0.0019(10) -0.0027(10)
C2 0.0256(12) 0.0229(12) 0.0219(12) 0.0007(9) 0.0032(9) -0.0036(10)
C4 0.0311(13) 0.0299(14) 0.0243(13) -0.0044(10) 0.0052(10) -0.0090(11)
C5 0.0250(12) 0.0263(13) 0.0339(14) -0.0046(10) 0.0067(10) -0.0062(11)
C6 0.0231(12) 0.0239(12) 0.0275(13) -0.0007(10) -0.0023(9) -0.0043(10)
C8 0.0258(13) 0.0291(13) 0.0273(13) -0.0005(10) 0.0016(10) -0.0016(11)
C9 0.0243(12) 0.0266(12) 0.0298(13) -0.0009(10) 0.0048(9) -0.0025(10)
C10 0.0271(13) 0.0348(14) 0.0375(15) 0.0053(11) -0.0008(11) -0.0023(11)
C11 0.0246(13) 0.0359(15) 0.0473(16) -0.0004(12) 0.0024(11) -0.0090(11)
C12 0.0371(14) 0.0301(13) 0.0325(14) -0.0036(11) 0.0132(11) -0.0123(11)
C13 0.0437(15) 0.0373(15) 0.0225(12) 0.0032(11) 0.0041(10) -0.0084(13)
C14 0.0284(13) 0.0392(15) 0.0252(13) 0.0000(11) -0.0001(10) -0.0069(11)
C15 0.0237(12) 0.0309(13) 0.0220(12) -0.0024(10) 0.0010(9) -0.0071(10)
C16 0.0250(13) 0.0286(13) 0.0265(13) -0.0027(10) 0.0005(10) -0.0053(10)
C17 0.0587(19) 0.0362(16) 0.0229(14) -0.0013(11) 0.0113(12) 0.0006(14)
C18 0.065(2) 0.0367(16) 0.0380(17) -0.0080(13) 0.0188(15) 0.0072(15)
C19 0.0447(16) 0.0282(14) 0.0406(16) -0.0050(12) 0.0046(13) 0.0028(12)
C20 0.0332(14) 0.0314(14) 0.0316(14) 0.0037(11) 0.0035(11) -0.0038(11)
C21 0.0301(13) 0.0294(13) 0.0241(13) -0.0027(10) 0.0042(10) -0.0031(11)
C22 0.0427(15) 0.0337(13) 0.0174(11) 0.0036(10) -0.0046(10) -0.0113(11)
C23 0.0399(14) 0.0327(14) 0.0200(11) 0.0024(10) 0.0010(10) -0.0057(12)
C24 0.0506(17) 0.0431(17) 0.0316(14) -0.0018(12) 0.0073(12) -0.0001(14)
C25 0.0416(17) 0.058(2) 0.0490(18) 0.0081(15) 0.0067(14) 0.0054(15)
C26 0.0370(15) 0.0507(18) 0.0423(16) 0.0103(13) -0.0012(12) -0.0100(13)
C27 0.0457(17) 0.0465(18) 0.0471(18) 0.0058(14) 0.0010(13) -0.0173(14)
C28 0.0451(16) 0.0367(15) 0.0204(12) 0.0020(10) 0.0056(11) -0.0093(13)
C29 0.0397(15) 0.0466(17) 0.0335(14) 0.0092(12) -0.0068(11) -0.0100(13)
C30 0.0493(18) 0.068(2) 0.0270(14) 0.0061(14) -0.0078(12) -0.0175(17)
C31 0.059(2) 0.049(2) 0.054(2) 0.0225(16) -0.0087(16) -0.0038(16)
O1' 0.0314(9) 0.0223(9) 0.0329(10) -0.0012(7) -0.0003(7) -0.0048(7)
O2' 0.0241(9) 0.0291(9) 0.0289(9) 0.0058(7) 0.0008(7) -0.0079(7)
O3' 0.0327(10) 0.0252(9) 0.0302(9) 0.0066(7) -0.0044(7) -0.0051(8)
O4' 0.0314(9) 0.0231(9) 0.0195(8) -0.0007(6) 0.0004(7) -0.0041(7)
O5' 0.0242(9) 0.0231(9) 0.0456(11) 0.0001(8) 0.0011(8) 0.0009(7)
O6' 0.0339(9) 0.0274(9) 0.0198(8) 0.0029(7) 0.0005(7) -0.0036(8)
O7' 0.0291(10) 0.0381(11) 0.0436(11) 0.0145(9) -0.0040(8) -0.0042(8)
O8' 0.0484(11) 0.0347(11) 0.0205(9) 0.0021(8) 0.0012(8) -0.0033(9)
O10' 0.0803(16) 0.0275(10) 0.0319(11) 0.0034(8) -0.0074(10) -0.0183(10)
O11' 0.0477(11) 0.0268(9) 0.0328(10) 0.0045(7) -0.0007(8) -0.0027(8)
C1' 0.0244(13) 0.0259(13) 0.0260(13) 0.0004(10) -0.0020(10) -0.0043(10)
C2' 0.0225(12) 0.0242(12) 0.0235(12) 0.0033(9) 0.0024(9) -0.0070(10)
C3' 0.0272(13) 0.0240(12) 0.0225(12) 0.0005(9) 0.0008(10) -0.0047(10)
C4' 0.0260(12) 0.0227(12) 0.0236(12) 0.0010(9) -0.0038(9) -0.0044(10)
C5' 0.0239(12) 0.0241(12) 0.0300(13) -0.0010(10) 0.0025(10) -0.0046(10)
C6' 0.0288(13) 0.0265(12) 0.0189(11) -0.0009(9) 0.0038(9) -0.0034(10)
C8' 0.0209(12) 0.0302(13) 0.0289(13) 0.0004(10) -0.0004(10) -0.0008(10)
C9' 0.0240(12) 0.0281(12) 0.0272(13) -0.0016(10) 0.0048(9) -0.0012(10)
C10' 0.0284(14) 0.0399(15) 0.0370(15) 0.0088(12) -0.0026(11) -0.0034(12)
C11' 0.0265(13) 0.0462(16) 0.0420(15) 0.0014(13) -0.0020(11) -0.0096(13)
C12' 0.0345(14) 0.0348(15) 0.0381(15) 0.0010(11) 0.0114(11) -0.0130(12)
C13' 0.0434(16) 0.0417(16) 0.0303(14) 0.0082(12) 0.0052(11) -0.0116(13)
C14' 0.0290(14) 0.0399(15) 0.0302(14) 0.0033(11) -0.0011(10) -0.0102(12)
C15' 0.0255(12) 0.0302(13) 0.0222(13) -0.0007(10) 0.0018(9) -0.0081(10)
C16' 0.0294(13) 0.0287(13) 0.0242(12) -0.0037(10) 0.0045(10) -0.0060(11)
C17' 0.0301(13) 0.0310(13) 0.0240(12) -0.0022(10) 0.0051(10) -0.0029(11)
C18' 0.0382(15) 0.0317(14) 0.0299(14) 0.0044(11) 0.0047(11) 0.0015(12)
C19' 0.0460(17) 0.0290(14) 0.0410(16) -0.0002(12) 0.0089(13) 0.0012(13)
C20' 0.080(2) 0.0339(16) 0.0362(17) -0.0072(13) 0.0221(16) 0.0040(16)
C21' 0.071(2) 0.0368(17) 0.0280(15) 0.0000(12) 0.0167(14) 0.0027(15)
C22' 0.0316(12) 0.0277(12) 0.0172(10) 0.0012(9) -0.0019(9) -0.0051(10)
C23' 0.0346(13) 0.0248(12) 0.0226(11) 0.0000(10) 0.0010(9) -0.0014(10)
C24' 0.0444(16) 0.0368(15) 0.0301(14) -0.0021(12) 0.0087(11) 0.0030(13)
C25' 0.0417(17) 0.0499(18) 0.0560(19) 0.0029(15) 0.0159(14) 0.0078(14)
C26' 0.0303(14) 0.0431(16) 0.0464(16) 0.0052(14) 0.0009(11) 0.0030(13)
C27' 0.0444(17) 0.0343(16) 0.0466(17) 0.0040(13) -0.0011(13) 0.0091(13)
C28' 0.0422(15) 0.0232(12) 0.0295(13) -0.0016(10) 0.0010(11) 0.0025(11)
C29' 0.0281(12) 0.0287(13) 0.0318(13) 0.0012(10) -0.0045(10) -0.0023(10)
C30' 0.0387(15) 0.0390(15) 0.0306(14) -0.0019(11) -0.0076(11) -0.0027(12)
C31' 0.0376(15) 0.0333(15) 0.0435(16) 0.0046(12) -0.0022(12) -0.0084(12)

loop_
_atom_type_symbol
_atom_type_description
_atom_type_scat_dispersion_real
_atom_type_scat_dispersion_imag
_atom_type_scat_source
C C 0.0033 0.0016 'International Tables Vol C Tables 4.2.6.8 and 6.1.1.4'
H H 0.0000 0.0000 'International Tables Vol C Tables 4.2.6.8 and 6.1.1.4'
O O 0.0106 0.0060 'International Tables Vol C Tables 4.2.6.8 and 6.1.1.4'
S S 0.1246 0.1234 'International Tables Vol C Tables 4.2.6.8 and 6.1.1.4'

loop_
_geom_angle_atom_site_label_1
_geom_angle_atom_site_label_2
_geom_angle_atom_site_label_3
_geom_angle
O10' S1' O9' 120.09(14)
O10' S1' O6' 104.82(11)
O9' S1' O6' 107.35(11)
O10' S1' C22' 111.82(13)
O9' S1' C22' 108.18(12)
O6' S1' C22' 103.09(11)
O3' C7' O1' 111.4(2)
O3' C7' O5' 111.6(2)
O1' C7' O5' 111.1(2)
O3' C7' H7' 107.5
O1' C7' H7' 107.5
O5' C7' H7' 107.4
O5 C7 O1 111.9(2)
O5 C7 O3 111.3(2)
O1 C7 O3 110.8(2)
O5 C7 H7 107.5
O1 C7 H7 107.6
O3 C7 H7 107.5
O3 C3 C2 110.0(2)
O3 C3 C4 107.4(2)
C2 C3 C4 110.0(2)
O3 C3 H3 109.8
C2 C3 H3 109.8
C4 C3 H3 109.8
O10 S1 O9 120.31(17)
O10 S1 O4 105.09(13)
O9 S1 O4 108.01(13)
O10 S1 C22 108.66(15)
O9 S1 C22 108.45(14)
O4 S1 C22 105.32(11)
C7 O1 C1 111.0(2)
C8 O2 C2 115.65(19)
C7 O3 C3 110.41(19)
C4 O4 S1 121.05(15)
C7 O5 C5 111.55(19)
C15 O6 C6 115.77(19)
O1 C1 C2 109.7(2)
O1 C1 C6 105.28(19)
C2 C1 C6 111.8(2)
O1 C1 H1 110.0
C2 C1 H1 110.0
C6 C1 H1 110.0
O2 C2 C1 106.68(19)
O2 C2 C3 110.84(19)
C1 C2 C3 108.0(2)
O2 C2 H2 110.4
C1 C2 H2 110.4
C3 C2 H2 110.4
O4 C4 C3 105.96(19)
O4 C4 C5 113.0(2)
C3 C4 C5 107.8(2)
O4 C4 H4 110.0
C3 C4 H4 110.0
C5 C4 H4 110.0
O5 C5 C4 105.4(2)
O5 C5 C6 106.2(2)
C4 C5 C6 114.4(2)
O5 C5 H5 110.2
C4 C5 H5 110.2
C6 C5 H5 110.2
O6 C6 C1 114.0(2)
O6 C6 C5 106.7(2)
C1 C6 C5 107.2(2)
O6 C6 H6 109.6
C1 C6 H6 109.6
C5 C6 H6 109.6
O7 C8 O2 123.2(2)
O7 C8 C9 126.0(2)
O2 C8 C9 110.8(2)
C10 C9 C14 120.3(2)
C10 C9 C8 117.9(2)
C14 C9 C8 121.8(2)
C11 C10 C9 119.5(3)
C11 C10 H10 120.3
C9 C10 H10 120.3
C12 C11 C10 120.4(3)
C12 C11 H11 119.8
C10 C11 H11 119.8
C13 C12 C11 120.1(2)
C13 C12 H12 120.0
C11 C12 H12 120.0
C12 C13 C14 120.5(3)
C12 C13 H13 119.8
C14 C13 H13 119.8
C13 C14 C9 119.3(2)
C13 C14 H14 120.4
C9 C14 H14 120.4
O8 C15 O6 123.3(2)
O8 C15 C16 124.8(2)
O6 C15 C16 111.9(2)
C17 C16 C21 119.2(2)
C17 C16 C15 119.0(2)
C21 C16 C15 121.8(2)
C18 C17 C16 120.5(3)
C18 C17 H17 119.7
C16 C17 H17 119.7
C17 C18 C19 120.3(3)
C17 C18 H18 119.8
C19 C18 H18 119.8
C20 C19 C18 119.3(3)
C20 C19 H19 120.4
C18 C19 H19 120.4
C19 C20 C21 120.9(3)
C19 C20 H20 119.5
C21 C20 H20 119.5
C20 C21 C16 119.7(2)
C20 C21 H21 120.1
C16 C21 H21 120.1
C23 C22 S1 118.35(17)
C23 C22 H22A 107.7
S1 C22 H22A 107.7
C23 C22 H22B 107.7
S1 C22 H22B 107.7
H22A C22 H22B 107.1
C22 C23 C28 112.1(2)
C22 C23 C24 120.6(2)
C28 C23 C24 105.2(2)
C22 C23 C29 115.5(2)
C28 C23 C29 98.8(2)
C24 C23 C29 101.8(2)
C25 C24 C23 104.3(2)
C25 C24 H24A 110.9
C23 C24 H24A 110.9
C25 C24 H24B 110.9
C23 C24 H24B 110.9
H24A C24 H24B 108.9
C26 C25 C24 103.1(2)
C26 C25 H25A 111.2
C24 C25 H25A 111.2
C26 C25 H25B 111.2
C24 C25 H25B 111.2
H25A C25 H25B 109.1
C27 C26 C25 106.7(3)
C27 C26 C29 102.9(3)
C25 C26 C29 102.2(2)
C27 C26 H26 114.6
C25 C26 H26 114.6
C29 C26 H26 114.6
C28 C27 C26 102.6(2)
C28 C27 H27A 111.3
C26 C27 H27A 111.3
C28 C27 H27B 111.3
C26 C27 H27B 111.3
H27A C27 H27B 109.2
O11 C28 C27 127.9(3)
O11 C28 C23 125.6(3)
C27 C28 C23 106.4(2)
C31 C29 C30 108.3(3)
C31 C29 C26 114.7(3)
C30 C29 C26 113.8(3)
C31 C29 C23 113.4(3)
C30 C29 C23 112.5(3)
C26 C29 C23 93.7(2)
C29 C30 H30A 109.5
C29 C30 H30B 109.5
H30A C30 H30B 109.5
C29 C30 H30C 109.5
H30A C30 H30C 109.5
H30B C30 H30C 109.5
C29 C31 H31A 109.5
C29 C31 H31B 109.5
H31A C31 H31B 109.5
C29 C31 H31C 109.5
H31A C31 H31C 109.5
H31B C31 H31C 109.5
C7' O1' C1' 110.75(18)
C8' O2' C2' 116.38(19)
C7' O3' C3' 111.19(19)
C15' O4' C4' 116.38(19)
C7' O5' C5' 111.10(18)
C6' O6' S1' 118.19(14)
O1' C1' C2' 109.6(2)
O1' C1' C6' 106.74(19)
C2' C1' C6' 109.9(2)
O1' C1' H1' 110.2
C2' C1' H1' 110.2
C6' C1' H1' 110.2
O2' C2' C3' 105.41(18)
O2' C2' C1' 111.2(2)
C3' C2' C1' 108.1(2)
O2' C2' H2' 110.7
C3' C2' H2' 110.7
C1' C2' H2' 110.7
O3' C3' C2' 109.8(2)
O3' C3' C4' 105.90(19)
C2' C3' C4' 110.8(2)
O3' C3' H3' 110.1
C2' C3' H3' 110.1
C4' C3' H3' 110.1
O4' C4' C5' 107.6(2)
O4' C4' C3' 113.6(2)
C5' C4' C3' 107.5(2)
O4' C4' H4' 109.3
C5' C4' H4' 109.3
C3' C4' H4' 109.3
O5' C5' C4' 106.6(2)
O5' C5' C6' 105.68(19)
C4' C5' C6' 114.1(2)
O5' C5' H5' 110.1
C4' C5' H5' 110.1
C6' C5' H5' 110.1
O6' C6' C1' 107.51(19)
O6' C6' C5' 111.85(19)
C1' C6' C5' 108.08(19)
O6' C6' H6' 109.8
C1' C6' H6' 109.8
C5' C6' H6' 109.8
O7' C8' O2' 122.9(2)
O7' C8' C9' 126.3(2)
O2' C8' C9' 110.9(2)
C14' C9' C10' 119.7(2)
C14' C9' C8' 121.7(2)
C10' C9' C8' 118.5(2)
C11' C10' C9' 119.3(3)
C11' C10' H10' 120.3
C9' C10' H10' 120.3
C12' C11' C10' 120.6(3)
C12' C11' H11' 119.7
C10' C11' H11' 119.7
C13' C12' C11' 120.0(2)
C13' C12' H12' 120.0
C11' C12' H12' 120.0
C12' C13' C14' 120.2(3)
C12' C13' H13' 119.9
C14' C13' H13' 119.9
C13' C14' C9' 120.1(3)
C13' C14' H14' 120.0
C9' C14' H14' 120.0
O8' C15' O4' 122.6(2)
O8' C15' C16' 125.7(2)
O4' C15' C16' 111.7(2)
C17' C16' C21' 119.4(3)
C17' C16' C15' 122.5(2)
C21' C16' C15' 118.1(2)
C16' C17' C18' 120.1(2)
C16' C17' H17' 119.9
C18' C17' H17' 119.9
C19' C18' C17' 120.1(3)
C19' C18' H18' 119.9
C17' C18' H18' 119.9
C20' C19' C18' 120.1(3)
C20' C19' H19' 120.0
C18' C19' H19' 120.0
C19' C20' C21' 120.7(3)
C19' C20' H20' 119.7
C21' C20' H20' 119.7
C20' C21' C16' 119.6(3)
C20' C21' H21' 120.2
C16' C21' H21' 120.2
C23' C22' S1' 117.05(17)
C23' C22' H22C 108.0
S1' C22' H22C 108.0
C23' C22' H22D 108.0
S1' C22' H22D 108.0
H22C C22' H22D 107.3
C22' C23' C28' 113.5(2)
C22' C23' C24' 119.3(2)
C28' C23' C24' 105.6(2)
C22' C23' C29' 115.0(2)
C28' C23' C29' 98.9(2)
C24' C23' C29' 102.0(2)
C25' C24' C23' 103.3(2)
C25' C24' H24C 111.1
C23' C24' H24C 111.1
C25' C24' H24D 111.1
C23' C24' H24D 111.1
H24C C24' H24D 109.1
C26' C25' C24' 103.9(2)
C26' C25' H25C 111.0
C24' C25' H25C 111.0
C26' C25' H25D 111.0
C24' C25' H25D 111.0
H25C C25' H25D 109.0
C25' C26' C27' 106.8(3)
C25' C26' C29' 102.4(2)
C27' C26' C29' 102.9(2)
C25' C26' H26' 114.5
C27' C26' H26' 114.5
C29' C26' H26' 114.5
C28' C27' C26' 101.8(2)
C28' C27' H27C 111.4
C26' C27' H27C 111.4
C28' C27' H27D 111.4
C26' C27' H27D 111.4
H27C C27' H27D 109.3
O11' C28' C27' 126.6(2)
O11' C28' C23' 126.7(2)
C27' C28' C23' 106.5(2)
C31' C29' C30' 107.8(2)
C31' C29' C26' 113.9(2)
C30' C29' C26' 114.7(2)
C31' C29' C23' 114.4(2)
C30' C29' C23' 112.1(2)
C26' C29' C23' 93.6(2)
C29' C30' H30D 109.5
C29' C30' H30E 109.5
H30D C30' H30E 109.5
C29' C30' H30F 109.5
H30D C30' H30F 109.5
H30E C30' H30F 109.5
C29' C31' H31D 109.5
C29' C31' H31E 109.5
H31D C31' H31E 109.5
C29' C31' H31F 109.5
H31D C31' H31F 109.5
H31E C31' H31F 109.5

loop_
_geom_bond_atom_site_label_1
_geom_bond_atom_site_label_2
_geom_bond_distance
S1' O10' 1.413(2)
S1' O9' 1.423(2)
S1' O6' 1.5927(17)
S1' C22' 1.771(2)
C7' O3' 1.393(3)
C7' O1' 1.400(3)
C7' O5' 1.402(3)
C7' H7' 0.9799
C7 O5 1.398(3)
C7 O1 1.400(4)
C7 O3 1.403(4)
C7 H7 0.9791
C3 O3 1.436(3)
C3 C2 1.517(3)
C3 C4 1.524(3)
C3 H3 0.9805
S1 O10 1.417(3)
S1 O9 1.420(3)
S1 O4 1.5872(18)
S1 C22 1.769(3)
O1 C1 1.445(3)
O2 C8 1.359(3)
O2 C2 1.431(3)
O4 C4 1.444(3)
O5 C5 1.438(3)
O6 C15 1.351(3)
O6 C6 1.437(3)
O7 C8 1.195(3)
O8 C15 1.200(3)
O11 C28 1.203(3)
C1 C2 1.514(3)
C1 C6 1.531(3)
C1 H1 0.9800
C2 H2 0.9800
C4 C5 1.531(4)
C4 H4 0.9800
C5 C6 1.532(3)
C5 H5 0.9800
C6 H6 0.9800
C8 C9 1.487(3)
C9 C10 1.387(4)
C9 C14 1.392(4)
C10 C11 1.381(4)
C10 H10 0.9300
C11 C12 1.379(4)
C11 H11 0.9300
C12 C13 1.377(4)
C12 H12 0.9300
C13 C14 1.382(4)
C13 H13 0.9300
C14 H14 0.9300
C15 C16 1.478(4)
C16 C17 1.387(4)
C16 C21 1.389(4)
C17 C18 1.372(4)
C17 H17 0.9300
C18 C19 1.385(4)
C18 H18 0.9300
C19 C20 1.376(4)
C19 H19 0.9300
C20 C21 1.380(4)
C20 H20 0.9300
C21 H21 0.9300
C22 C23 1.513(4)
C22 H22A 0.9700
C22 H22B 0.9700
C23 C28 1.532(4)
C23 C24 1.554(4)
C23 C29 1.567(4)
C24 C25 1.547(5)
C24 H24A 0.9700
C24 H24B 0.9700
C25 C26 1.532(5)
C25 H25A 0.9700
C25 H25B 0.9700
C26 C27 1.526(5)
C26 C29 1.555(4)
C26 H26 0.9800
C27 C28 1.513(4)
C27 H27A 0.9700
C27 H27B 0.9700
C29 C31 1.513(5)
C29 C30 1.537(4)
C30 H30A 0.9600
C30 H30B 0.9600
C30 H30C 0.9600
C31 H31A 0.9600
C31 H31B 0.9600
C31 H31C 0.9600
O1' C1' 1.442(3)
O2' C8' 1.356(3)
O2' C2' 1.433(3)
O3' C3' 1.438(3)
O4' C15' 1.353(3)
O4' C4' 1.434(3)
O5' C5' 1.441(3)
O6' C6' 1.438(3)
O7' C8' 1.205(3)
O8' C15' 1.202(3)
O11' C28' 1.207(3)
C1' C2' 1.521(3)
C1' C6' 1.522(3)
C1' H1' 0.9800
C2' C3' 1.520(3)
C2' H2' 0.9800
C3' C4' 1.530(3)
C3' H3' 0.9800
C4' C5' 1.520(3)
C4' H4' 0.9800
C5' C6' 1.530(3)
C5' H5' 0.9800
C6' H6' 0.9800
C8' C9' 1.477(3)
C9' C14' 1.389(4)
C9' C10' 1.390(4)
C10' C11' 1.378(4)
C10' H10' 0.9300
C11' C12' 1.377(4)
C11' H11' 0.9300
C12' C13' 1.371(4)
C12' H12' 0.9300
C13' C14' 1.375(4)
C13' H13' 0.9300
C14' H14' 0.9300
C15' C16' 1.476(4)
C16' C17' 1.379(4)
C16' C21' 1.398(4)
C17' C18' 1.385(4)
C17' H17' 0.9300
C18' C19' 1.374(4)
C18' H18' 0.9300
C19' C20' 1.369(4)
C19' H19' 0.9300
C20' C21' 1.377(4)
C20' H20' 0.9300
C21' H21' 0.9300
C22' C23' 1.512(4)
C22' H22C 0.9700
C22' H22D 0.9700
C23' C28' 1.524(3)
C23' C24' 1.567(3)
C23' C29' 1.569(3)
C24' C25' 1.546(4)
C24' H24C 0.9700
C24' H24D 0.9700
C25' C26' 1.524(4)
C25' H25C 0.9700
C25' H25D 0.9700
C26' C27' 1.539(4)
C26' C29' 1.550(4)
C26' H26' 0.9800
C27' C28' 1.522(4)
C27' H27C 0.9700
C27' H27D 0.9700
C29' C31' 1.516(4)
C29' C30' 1.527(4)
C30' H30D 0.9600
C30' H30E 0.9600
C30' H30F 0.9600
C31' H31D 0.9600
C31' H31E 0.9600
C31' H31F 0.9600

loop_
_geom_torsion_atom_site_label_1
_geom_torsion_atom_site_label_2
_geom_torsion_atom_site_label_3
_geom_torsion_atom_site_label_4
_geom_torsion
O5 C7 O1 C1 62.0(3)
O3 C7 O1 C1 -62.8(3)
O5 C7 O3 C3 -61.9(3)
O1 C7 O3 C3 63.2(3)
C2 C3 O3 C7 -59.5(2)
C4 C3 O3 C7 60.2(3)
O10 S1 O4 C4 -153.0(2)
O9 S1 O4 C4 -23.4(2)
C22 S1 O4 C4 92.3(2)
O1 C7 O5 C5 -60.9(3)
O3 C7 O5 C5 63.6(3)
C7 O1 C1 C2 58.3(3)
C7 O1 C1 C6 -62.1(2)
C8 O2 C2 C1 168.6(2)
C8 O2 C2 C3 -74.1(3)
O1 C1 C2 O2 65.6(2)
C6 C1 C2 O2 -178.04(19)
O1 C1 C2 C3 -53.6(3)
C6 C1 C2 C3 62.8(3)
O3 C3 C2 O2 -62.0(2)
C4 C3 C2 O2 -180.0(2)
O3 C3 C2 C1 54.5(2)
C4 C3 C2 C1 -63.5(3)
S1 O4 C4 C3 -153.09(16)
S1 O4 C4 C5 89.0(2)
O3 C3 C4 O4 178.55(18)
C2 C3 C4 O4 -61.8(3)
O3 C3 C4 C5 -60.1(2)
C2 C3 C4 C5 59.5(3)
C7 O5 C5 C4 -61.6(3)
C7 O5 C5 C6 60.1(3)
O4 C4 C5 O5 176.66(19)
C3 C4 C5 O5 59.9(2)
O4 C4 C5 C6 60.4(3)
C3 C4 C5 C6 -56.4(3)
C15 O6 C6 C1 70.7(3)
C15 O6 C6 C5 -171.15(19)
O1 C1 C6 O6 -179.98(19)
C2 C1 C6 O6 60.9(3)
O1 C1 C6 C5 62.2(2)
C2 C1 C6 C5 -56.9(3)
O5 C5 C6 O6 176.06(18)
C4 C5 C6 O6 -68.1(3)
O5 C5 C6 C1 -61.4(2)
C4 C5 C6 C1 54.4(3)
C2 O2 C8 O7 -2.5(4)
C2 O2 C8 C9 176.65(19)
O7 C8 C9 C10 11.5(4)
O2 C8 C9 C10 -167.6(2)
O7 C8 C9 C14 -171.1(3)
O2 C8 C9 C14 9.8(3)
C14 C9 C10 C11 -1.1(4)
C8 C9 C10 C11 176.3(2)
C9 C10 C11 C12 0.8(4)
C10 C11 C12 C13 0.2(4)
C11 C12 C13 C14 -0.8(4)
C12 C13 C14 C9 0.4(4)
C10 C9 C14 C13 0.5(4)
C8 C9 C14 C13 -176.8(2)
C6 O6 C15 O8 -6.6(3)
C6 O6 C15 C16 173.93(19)
O8 C15 C16 C17 -16.0(4)
O6 C15 C16 C17 163.4(2)
O8 C15 C16 C21 163.5(2)
O6 C15 C16 C21 -17.1(3)
C21 C16 C17 C18 0.8(5)
C15 C16 C17 C18 -179.7(3)
C16 C17 C18 C19 -1.4(5)
C17 C18 C19 C20 0.2(5)
C18 C19 C20 C21 1.6(4)
C19 C20 C21 C16 -2.2(4)
C17 C16 C21 C20 1.0(4)
C15 C16 C21 C20 -178.5(2)
O10 S1 C22 C23 -71.4(3)
O9 S1 C22 C23 156.2(2)
O4 S1 C22 C23 40.8(2)
S1 C22 C23 C28 -98.1(2)
S1 C22 C23 C24 26.6(4)
S1 C22 C23 C29 149.7(2)
C22 C23 C24 C25 161.1(3)
C28 C23 C24 C25 -71.0(3)
C29 C23 C24 C25 31.6(3)
C23 C24 C25 C26 3.7(3)
C24 C25 C26 C27 69.4(3)
C24 C25 C26 C29 -38.2(3)
C25 C26 C27 C28 -74.8(3)
C29 C26 C27 C28 32.4(3)
C26 C27 C28 O11 -172.3(3)
C26 C27 C28 C23 4.0(3)
C22 C23 C28 O11 16.0(3)
C24 C23 C28 O11 -116.9(3)
C29 C23 C28 O11 138.2(3)
C22 C23 C28 C27 -160.4(2)
C24 C23 C28 C27 66.7(3)
C29 C23 C28 C27 -38.1(3)
C27 C26 C29 C31 -172.4(3)
C25 C26 C29 C31 -61.9(3)
C27 C26 C29 C30 62.2(3)
C25 C26 C29 C30 172.7(3)
C27 C26 C29 C23 -54.5(3)
C25 C26 C29 C23 56.0(3)
C22 C23 C29 C31 -66.5(4)
C28 C23 C29 C31 173.8(3)
C24 C23 C29 C31 66.1(3)
C22 C23 C29 C30 56.9(3)
C28 C23 C29 C30 -62.8(3)
C24 C23 C29 C30 -170.5(2)
C22 C23 C29 C26 174.6(2)
C28 C23 C29 C26 54.9(2)
C24 C23 C29 C26 -52.8(3)
O3' C7' O1' C1' -62.6(2)
O5' C7' O1' C1' 62.5(3)
O1' C7' O3' C3' 62.5(3)
O5' C7' O3' C3' -62.4(3)
O3' C7' O5' C5' 61.4(3)
O1' C7' O5' C5' -63.6(3)
O10' S1' O6' C6' 158.56(18)
O9' S1' O6' C6' 29.8(2)
C22' S1' O6' C6' -84.30(18)
C7' O1' C1' C2' 58.6(2)
C7' O1' C1' C6' -60.5(2)
C8' O2' C2' C3' -166.8(2)
C8' O2' C2' C1' 76.3(3)
O1' C1' C2' O2' 61.2(2)
C6' C1' C2' O2' 178.27(19)
O1' C1' C2' C3' -54.0(2)
C6' C1' C2' C3' 63.1(3)
C7' O3' C3' C2' -58.2(2)
C7' O3' C3' C4' 61.5(2)
O2' C2' C3' O3' -65.2(2)
C1' C2' C3' O3' 53.7(2)
O2' C2' C3' C4' 178.13(19)
C1' C2' C3' C4' -62.9(3)
C15' O4' C4' C5' 169.54(19)
C15' O4' C4' C3' -71.5(3)
O3' C3' C4' O4' -179.94(19)
C2' C3' C4' O4' -60.9(3)
O3' C3' C4' C5' -61.0(2)
C2' C3' C4' C5' 58.0(3)
C7' O5' C5' C4' -60.2(2)
C7' O5' C5' C6' 61.5(2)
O4' C4' C5' O5' -176.72(18)
C3' C4' C5' O5' 60.6(2)
O4' C4' C5' C6' 67.1(2)
C3' C4' C5' C6' -55.7(3)
S1' O6' C6' C1' 140.61(16)
S1' O6' C6' C5' -100.90(19)
O1' C1' C6' O6' -179.11(18)
C2' C1' C6' O6' 62.1(2)
O1' C1' C6' C5' 60.0(2)
C2' C1' C6' C5' -58.8(3)
O5' C5' C6' O6' -178.31(18)
C4' C5' C6' O6' -61.6(3)
O5' C5' C6' C1' -60.2(2)
C4' C5' C6' C1' 56.6(3)
C2' O2' C8' O7' 1.9(4)
C2' O2' C8' C9' -177.1(2)
O7' C8' C9' C14' 170.3(3)
O2' C8' C9' C14' -10.8(3)
O7' C8' C9' C10' -13.5(4)
O2' C8' C9' C10' 165.4(2)
C14' C9' C10' C11' 1.3(4)
C8' C9' C10' C11' -174.9(3)
C9' C10' C11' C12' -1.9(5)
C10' C11' C12' C13' 1.0(5)
C11' C12' C13' C14' 0.4(4)
C12' C13' C14' C9' -0.9(4)
C10' C9' C14' C13' 0.1(4)
C8' C9' C14' C13' 176.2(3)
C4' O4' C15' O8' 3.2(3)
C4' O4' C15' C16' -177.9(2)
O8' C15' C16' C17' -168.3(3)
O4' C15' C16' C17' 12.8(3)
O8' C15' C16' C21' 10.8(4)
O4' C15' C16' C21' -168.1(3)
C21' C16' C17' C18' -0.1(4)
C15' C16' C17' C18' 178.9(2)
C16' C17' C18' C19' 0.7(4)
C17' C18' C19' C20' -0.5(5)
C18' C19' C20' C21' -0.2(5)
C19' C20' C21' C16' 0.7(6)
C17' C16' C21' C20' -0.5(5)
C15' C16' C21' C20' -179.6(3)
O10' S1' C22' C23' 31.4(2)
O9' S1' C22' C23' 165.83(18)
O6' S1' C22' C23' -80.7(2)
S1' C22' C23' C28' -86.0(2)
S1' C22' C23' C24' 39.5(3)
S1' C22' C23' C29' 161.16(17)
C22' C23' C24' C25' 159.3(2)
C28' C23' C24' C25' -71.6(3)
C29' C23' C24' C25' 31.4(3)
C23' C24' C25' C26' 3.9(3)
C24' C25' C26' C27' 69.3(3)
C24' C25' C26' C29' -38.5(3)
C25' C26' C27' C28' -74.9(3)
C29' C26' C27' C28' 32.5(3)
C26' C27' C28' O11' -171.4(3)
C26' C27' C28' C23' 4.2(3)
C22' C23' C28' O11' 14.9(4)
C24' C23' C28' O11' -117.6(3)
C29' C23' C28' O11' 137.2(3)
C22' C23' C28' C27' -160.7(2)
C24' C23' C28' C27' 66.8(3)
C29' C23' C28' C27' -38.5(3)
C25' C26' C29' C31' -62.8(3)
C27' C26' C29' C31' -173.5(2)
C25' C26' C29' C30' 172.3(2)
C27' C26' C29' C30' 61.6(3)
C25' C26' C29' C23' 55.9(2)
C27' C26' C29' C23' -54.8(2)
C22' C23' C29' C31' -65.0(3)
C28' C23' C29' C31' 173.8(2)
C24' C23' C29' C31' 65.7(3)
C22' C23' C29' C30' 58.1(3)
C28' C23' C29' C30' -63.1(3)
C24' C23' C29' C30' -171.2(2)
C22' C23' C29' C26' 176.7(2)
C28' C23' C29' C26' 55.5(2)
C24' C23' C29' C26' -52.7(2)
